data_7209198
loop_
_publ_author_name
'Uebler, Jacob W.'
'Wilson, Julie A.'
'LaDuca, Robert L.'

_publ_section_title
;
 Donor disposition and aliphatic conformation effects on structure in
 luminescent zinc dicarboxylate coordination polymers with isomeric
 dipyridylamide coligands
;
_journal_issue 8
_journal_name_full CrystEngComm
_journal_page_first 1586
_journal_paper_doi 10.1039/c2ce26929e
_journal_volume 15
_journal_year 2013
_chemical_formula_sum 'C15 H13 N3 O5 Zn'
_chemical_formula_weight 380.65
_space_group_IT_number 14
_symmetry_cell_setting monoclinic
_symmetry_space_group_name_Hall '-P 2yn'
_symmetry_space_group_name_H-M 'P 1 21/n 1'
_atom_sites_solution_hydrogens geom
_atom_sites_solution_primary direct
_atom_sites_solution_secondary difmap
_audit_creation_method SHELXL-97
_audit_update_record
;
2012-09-11 # Formatted by publCIF
;
_cell_angle_alpha 90.00
_cell_angle_beta 106.0990(10)
_cell_angle_gamma 90.00
_cell_formula_units_Z 4
_cell_length_a 7.3106(7)
_cell_length_b 18.8655(17)
_cell_length_c 10.8996(10)
_cell_measurement_reflns_used 6839
_cell_measurement_temperature 173(2)
_cell_measurement_theta_max 25.27
_cell_measurement_theta_min 2.22
_cell_volume 1444.3(2)
_computing_cell_refinement 'Bruker SAINT'
_computing_data_collection 'Bruker APEX2'
_computing_data_reduction 'Bruker SAINT'
_computing_molecular_graphics 'Bruker SHELXTL'
_computing_publication_material 'Bruker SHELXTL'
_computing_structure_refinement 'SHELXL-97 (Sheldrick, 2008)'
_computing_structure_solution 'SHELXS-97 (Sheldrick, 2008)'
_diffrn_ambient_temperature 173(2)
_diffrn_measured_fraction_theta_full 1.000
_diffrn_measured_fraction_theta_max 0.999
_diffrn_measurement_device_type 'Bruker APEX-II CCD'
_diffrn_measurement_method '\f and \w scans'
_diffrn_radiation_monochromator graphite
_diffrn_radiation_source 'fine-focus sealed tube'
_diffrn_radiation_type MoK\a
_diffrn_radiation_wavelength 0.71073
_diffrn_reflns_av_R_equivalents 0.0304
_diffrn_reflns_av_sigmaI/netI 0.0251
_diffrn_reflns_limit_h_max 8
_diffrn_reflns_limit_h_min -8
_diffrn_reflns_limit_k_max 22
_diffrn_reflns_limit_k_min -22
_diffrn_reflns_limit_l_max 13
_diffrn_reflns_limit_l_min -13
_diffrn_reflns_number 11495
_diffrn_reflns_theta_full 25.00
_diffrn_reflns_theta_max 25.27
_diffrn_reflns_theta_min 2.16
_exptl_absorpt_coefficient_mu 1.734
_exptl_absorpt_correction_T_max 0.8085
_exptl_absorpt_correction_T_min 0.6740
_exptl_absorpt_correction_type multi-scan
_exptl_absorpt_process_details SADABS
_exptl_crystal_colour colourless
_exptl_crystal_density_diffrn 1.751
_exptl_crystal_density_method 'not measured'
_exptl_crystal_description block
_exptl_crystal_F_000 776
_exptl_crystal_size_max 0.25
_exptl_crystal_size_mid 0.16
_exptl_crystal_size_min 0.13
_refine_diff_density_max 0.325
_refine_diff_density_min -0.256
_refine_diff_density_rms 0.058
_refine_ls_extinction_method none
_refine_ls_goodness_of_fit_ref 1.034
_refine_ls_hydrogen_treatment mixed
_refine_ls_matrix_type full
_refine_ls_number_parameters 220
_refine_ls_number_reflns 2624
_refine_ls_number_restraints 1
_refine_ls_restrained_S_all 1.034
_refine_ls_R_factor_all 0.0303
_refine_ls_R_factor_gt 0.0244
_refine_ls_shift/su_max 0.000
_refine_ls_shift/su_mean 0.000
_refine_ls_structure_factor_coef Fsqd
_refine_ls_weighting_details 'calc w=1/[\s^2^(Fo^2^)+(0.0294P)^2^+0.9156P] where P=(Fo^2^+2Fc^2^)/3'
_refine_ls_weighting_scheme calc
_refine_ls_wR_factor_gt 0.0591
_refine_ls_wR_factor_ref 0.0621
_reflns_number_gt 2296
_reflns_number_total 2624
_reflns_threshold_expression >2sigma(I)
_cod_data_source_file c2ce26929e.txt
_cod_data_source_block p21n
_cod_original_sg_symbol_H-M P2(1)/n
_cod_database_code 7209198

loop_
_symmetry_equiv_pos_as_xyz
'x, y, z'
'-x+1/2, y+1/2, -z+1/2'
'-x, -y, -z'
'x-1/2, -y-1/2, z-1/2'

loop_
_atom_site_label
_atom_site_type_symbol
_atom_site_fract_x
_atom_site_fract_y
_atom_site_fract_z
_atom_site_U_iso_or_equiv
_atom_site_adp_type
_atom_site_occupancy
_atom_site_symmetry_multiplicity
_atom_site_calc_flag
_atom_site_refinement_flags
Zn1 Zn 0.81247(3) 0.224633(12) 0.06118(2) 0.01655(9) Uani 1 1 d .
O1 O 0.8210(2) 0.28961(8) 0.19912(14) 0.0226(3) Uani 1 1 d .
O2 O 0.5260(2) 0.33025(8) 0.11724(14) 0.0282(4) Uani 1 1 d .
O3 O 1.2108(2) 0.37447(8) 0.33912(14) 0.0236(3) Uani 1 1 d .
O4 O 1.0774(2) 0.32335(8) 0.47749(13) 0.0227(3) Uani 1 1 d .
O5 O 1.2484(3) 0.50280(8) -0.07498(14) 0.0325(4) Uani 1 1 d .
N1 N 0.9469(2) 0.28473(9) -0.04255(16) 0.0177(4) Uani 1 1 d .
N2 N 1.2535(2) 0.47026(9) 0.12625(16) 0.0177(4) Uani 1 1 d D
H2N H 1.232(3) 0.4349(10) 0.172(2) 0.021 Uiso 1 1 d D
N3 N 1.5194(2) 0.64619(9) 0.33695(16) 0.0178(4) Uani 1 1 d .
C1 C 1.0435(3) 0.34224(11) 0.01240(19) 0.0176(4) Uani 1 1 d .
H1 H 1.0655 0.3489 0.1017 0.021 Uiso 1 1 calc R
C2 C 1.1122(3) 0.39217(11) -0.05633(19) 0.0169(4) Uani 1 1 d .
C3 C 1.0790(3) 0.38141(11) -0.1873(2) 0.0191(5) Uani 1 1 d .
H3 H 1.1222 0.4152 -0.2376 0.023 Uiso 1 1 calc R
C4 C 0.9834(3) 0.32170(11) -0.2435(2) 0.0197(5) Uani 1 1 d .
H4 H 0.9624 0.3132 -0.3322 0.024 Uiso 1 1 calc R
C5 C 0.9189(3) 0.27459(11) -0.1685(2) 0.0195(5) Uani 1 1 d .
H5 H 0.8522 0.2335 -0.2071 0.023 Uiso 1 1 calc R
C6 C 1.4872(3) 0.64439(11) 0.20905(19) 0.0177(4) Uani 1 1 d .
H6 H 1.5258 0.6841 0.1686 0.021 Uiso 1 1 calc R
C7 C 1.4020(3) 0.58860(11) 0.13374(19) 0.0178(4) Uani 1 1 d .
H7 H 1.3850 0.5895 0.0441 0.021 Uiso 1 1 calc R
C8 C 1.3410(3) 0.53056(11) 0.19106(19) 0.0169(4) Uani 1 1 d .
C9 C 1.3696(3) 0.53293(11) 0.32374(19) 0.0193(5) Uani 1 1 d .
H9 H 1.3272 0.4950 0.3664 0.023 Uiso 1 1 calc R
C10 C 1.4592(3) 0.59037(11) 0.3913(2) 0.0198(5) Uani 1 1 d .
H10 H 1.4796 0.5907 0.4813 0.024 Uiso 1 1 calc R
C11 C 1.2118(3) 0.45959(11) -0.0030(2) 0.0189(5) Uani 1 1 d .
C12 C 0.6779(3) 0.32953(11) 0.20045(19) 0.0189(5) Uani 1 1 d .
C13 C 0.7132(3) 0.37602(12) 0.3179(2) 0.0234(5) Uani 1 1 d .
H13A H 0.7100 0.3463 0.3921 0.028 Uiso 1 1 calc R
H13B H 0.6093 0.4113 0.3051 0.028 Uiso 1 1 calc R
C14 C 0.9038(3) 0.41487(11) 0.3475(2) 0.0235(5) Uani 1 1 d .
H14A H 0.9097 0.4417 0.2706 0.028 Uiso 1 1 calc R
H14B H 0.9090 0.4496 0.4164 0.028 Uiso 1 1 calc R
C15 C 1.0767(3) 0.36743(11) 0.38765(19) 0.0188(5) Uani 1 1 d .

loop_
_atom_site_aniso_label
_atom_site_aniso_U_11
_atom_site_aniso_U_22
_atom_site_aniso_U_33
_atom_site_aniso_U_23
_atom_site_aniso_U_13
_atom_site_aniso_U_12
Zn1 0.01883(15) 0.01519(14) 0.01456(14) -0.00064(9) 0.00285(10) -0.00005(10)
O1 0.0220(8) 0.0236(8) 0.0213(8) -0.0062(6) 0.0046(6) 0.0022(7)
O2 0.0261(9) 0.0280(9) 0.0246(9) 0.0015(7) -0.0027(7) 0.0013(7)
O3 0.0256(8) 0.0225(8) 0.0228(8) 0.0024(6) 0.0068(7) -0.0036(7)
O4 0.0228(8) 0.0261(8) 0.0181(8) 0.0082(6) 0.0038(6) 0.0033(7)
O5 0.0525(11) 0.0260(9) 0.0169(8) 0.0006(7) 0.0063(8) -0.0147(8)
N1 0.0196(9) 0.0167(9) 0.0156(9) -0.0008(7) 0.0030(7) 0.0009(7)
N2 0.0219(9) 0.0154(9) 0.0147(9) 0.0013(7) 0.0034(7) -0.0030(7)
N3 0.0177(9) 0.0174(9) 0.0162(9) 0.0007(7) 0.0013(7) 0.0006(7)
C1 0.0189(11) 0.0190(11) 0.0130(10) -0.0013(8) 0.0012(8) 0.0001(9)
C2 0.0151(10) 0.0176(11) 0.0159(10) 0.0002(8) 0.0006(8) 0.0036(8)
C3 0.0186(11) 0.0200(11) 0.0192(11) 0.0023(9) 0.0059(9) 0.0024(9)
C4 0.0221(11) 0.0231(11) 0.0146(10) -0.0029(9) 0.0061(9) 0.0033(9)
C5 0.0205(11) 0.0180(11) 0.0189(11) -0.0047(9) 0.0038(9) 0.0014(9)
C6 0.0174(10) 0.0164(10) 0.0191(11) 0.0033(8) 0.0046(9) 0.0000(8)
C7 0.0175(11) 0.0201(11) 0.0153(10) 0.0017(8) 0.0037(8) 0.0016(9)
C8 0.0144(10) 0.0174(11) 0.0175(11) -0.0006(8) 0.0019(8) 0.0023(8)
C9 0.0237(11) 0.0172(11) 0.0169(11) 0.0037(8) 0.0053(9) -0.0010(9)
C10 0.0216(11) 0.0226(11) 0.0147(11) 0.0021(9) 0.0040(9) 0.0018(9)
C11 0.0195(11) 0.0176(11) 0.0179(11) 0.0010(9) 0.0026(9) 0.0019(9)
C12 0.0222(11) 0.0168(11) 0.0177(11) 0.0043(8) 0.0056(9) -0.0005(9)
C13 0.0227(12) 0.0259(12) 0.0205(11) -0.0040(9) 0.0041(9) 0.0086(9)
C14 0.0314(13) 0.0174(11) 0.0187(11) -0.0018(9) 0.0022(10) 0.0030(9)
C15 0.0224(11) 0.0167(11) 0.0145(10) -0.0028(8) 0.0003(9) -0.0034(9)

loop_
_atom_type_symbol
_atom_type_description
_atom_type_scat_dispersion_real
_atom_type_scat_dispersion_imag
_atom_type_scat_source
C C 0.0033 0.0016 'International Tables Vol C Tables 4.2.6.8 and 6.1.1.4'
H H 0.0000 0.0000 'International Tables Vol C Tables 4.2.6.8 and 6.1.1.4'
N N 0.0061 0.0033 'International Tables Vol C Tables 4.2.6.8 and 6.1.1.4'
O O 0.0106 0.0060 'International Tables Vol C Tables 4.2.6.8 and 6.1.1.4'
Zn Zn 0.2839 1.4301 'International Tables Vol C Tables 4.2.6.8 and 6.1.1.4'

loop_
_geom_angle_atom_site_label_1
_geom_angle_atom_site_label_2
_geom_angle_atom_site_label_3
_geom_angle
_geom_angle_site_symmetry_1
_geom_angle_site_symmetry_3
O1 Zn1 O4 119.88(6) . 4_565
O1 Zn1 N1 99.38(7) . .
O4 Zn1 N1 120.11(7) 4_565 .
O1 Zn1 N3 98.76(7) . 2_745
O4 Zn1 N3 103.85(7) 4_565 2_745
N1 Zn1 N3 113.25(7) . 2_745
C12 O1 Zn1 121.89(13) . .
C15 O4 Zn1 118.59(14) . 4_666
C1 N1 C5 118.89(18) . .
C1 N1 Zn1 118.54(14) . .
C5 N1 Zn1 121.84(14) . .
C11 N2 C8 125.41(18) . .
C11 N2 H2N 117.1(15) . .
C8 N2 H2N 117.3(15) . .
C10 N3 C6 116.91(18) . .
C10 N3 Zn1 123.38(14) . 2_755
C6 N3 Zn1 119.08(14) . 2_755
N1 C1 C2 122.33(19) . .
N1 C1 H1 118.8 . .
C2 C1 H1 118.8 . .
C1 C2 C3 117.99(19) . .
C1 C2 C11 125.31(19) . .
C3 C2 C11 116.62(18) . .
C4 C3 C2 119.8(2) . .
C4 C3 H3 120.1 . .
C2 C3 H3 120.1 . .
C5 C4 C3 118.66(19) . .
C5 C4 H4 120.7 . .
C3 C4 H4 120.7 . .
N1 C5 C4 122.29(19) . .
N1 C5 H5 118.9 . .
C4 C5 H5 118.9 . .
N3 C6 C7 123.87(19) . .
N3 C6 H6 118.1 . .
C7 C6 H6 118.1 . .
C6 C7 C8 118.86(19) . .
C6 C7 H7 120.6 . .
C8 C7 H7 120.6 . .
C7 C8 N2 124.86(18) . .
C7 C8 C9 117.52(19) . .
N2 C8 C9 117.61(18) . .
C10 C9 C8 119.43(19) . .
C10 C9 H9 120.3 . .
C8 C9 H9 120.3 . .
N3 C10 C9 123.36(19) . .
N3 C10 H10 118.3 . .
C9 C10 H10 118.3 . .
O5 C11 N2 122.7(2) . .
O5 C11 C2 119.32(19) . .
N2 C11 C2 117.95(18) . .
O2 C12 O1 124.7(2) . .
O2 C12 C13 121.82(19) . .
O1 C12 C13 113.48(18) . .
C12 C13 C14 112.83(18) . .
C12 C13 H13A 109.0 . .
C14 C13 H13A 109.0 . .
C12 C13 H13B 109.0 . .
C14 C13 H13B 109.0 . .
H13A C13 H13B 107.8 . .
C15 C14 C13 114.69(18) . .
C15 C14 H14A 108.6 . .
C13 C14 H14A 108.6 . .
C15 C14 H14B 108.6 . .
C13 C14 H14B 108.6 . .
H14A C14 H14B 107.6 . .
O3 C15 O4 123.84(19) . .
O3 C15 C14 120.54(19) . .
O4 C15 C14 115.52(19) . .

loop_
_geom_bond_atom_site_label_1
_geom_bond_atom_site_label_2
_geom_bond_distance
_geom_bond_site_symmetry_2
Zn1 O1 1.9274(14) .
Zn1 O4 1.9328(14) 4_565
Zn1 N1 2.0360(17) .
Zn1 N3 2.0438(17) 2_745
O1 C12 1.292(3) .
O2 C12 1.224(2) .
O3 C15 1.244(3) .
O4 C15 1.284(2) .
O4 Zn1 1.9327(14) 4_666
O5 C11 1.212(3) .
N1 C1 1.342(3) .
N1 C5 1.345(3) .
N2 C11 1.371(3) .
N2 C8 1.397(3) .
N2 H2N 0.875(16) .
N3 C10 1.341(3) .
N3 C6 1.348(3) .
N3 Zn1 2.0438(17) 2_755
C1 C2 1.382(3) .
C1 H1 0.9500 .
C2 C3 1.395(3) .
C2 C11 1.500(3) .
C3 C4 1.377(3) .
C3 H3 0.9500 .
C4 C5 1.376(3) .
C4 H4 0.9500 .
C5 H5 0.9500 .
C6 C7 1.373(3) .
C6 H6 0.9500 .
C7 C8 1.394(3) .
C7 H7 0.9500 .
C8 C9 1.403(3) .
C9 C10 1.371(3) .
C9 H9 0.9500 .
C10 H10 0.9500 .
C12 C13 1.514(3) .
C13 C14 1.527(3) .
C13 H13A 0.9900 .
C13 H13B 0.9900 .
C14 C15 1.511(3) .
C14 H14A 0.9900 .
C14 H14B 0.9900 .

loop_
_geom_hbond_atom_site_label_D
_geom_hbond_atom_site_label_H
_geom_hbond_atom_site_label_A
_geom_hbond_distance_DH
_geom_hbond_distance_HA
_geom_hbond_distance_DA
_geom_hbond_angle_DHA
N2 H2N O3 0.875(16) 2.187(17) 3.025(2) 160(2)

loop_
_geom_torsion_atom_site_label_1
_geom_torsion_atom_site_label_2
_geom_torsion_atom_site_label_3
_geom_torsion_atom_site_label_4
_geom_torsion
_geom_torsion_site_symmetry_1
O4 Zn1 O1 C12 -35.22(18) 4_565
N1 Zn1 O1 C12 97.72(16) .
N3 Zn1 O1 C12 -146.80(16) 2_745
O1 Zn1 N1 C1 14.43(16) .
O4 Zn1 N1 C1 147.23(14) 4_565
N3 Zn1 N1 C1 -89.39(16) 2_745
O1 Zn1 N1 C5 -155.70(16) .
O4 Zn1 N1 C5 -22.91(18) 4_565
N3 Zn1 N1 C5 100.47(16) 2_745
C5 N1 C1 C2 1.3(3) .
Zn1 N1 C1 C2 -169.16(16) .
N1 C1 C2 C3 -0.2(3) .
N1 C1 C2 C11 176.45(19) .
C1 C2 C3 C4 -1.2(3) .
C11 C2 C3 C4 -178.13(18) .
C2 C3 C4 C5 1.5(3) .
C1 N1 C5 C4 -1.0(3) .
Zn1 N1 C5 C4 169.10(16) .
C3 C4 C5 N1 -0.4(3) .
C10 N3 C6 C7 -1.7(3) .
Zn1 N3 C6 C7 169.55(16) 2_755
N3 C6 C7 C8 1.3(3) .
C6 C7 C8 N2 -179.59(19) .
C6 C7 C8 C9 0.4(3) .
C11 N2 C8 C7 -1.2(3) .
C11 N2 C8 C9 178.84(19) .
C7 C8 C9 C10 -1.6(3) .
N2 C8 C9 C10 178.39(19) .
C6 N3 C10 C9 0.4(3) .
Zn1 N3 C10 C9 -170.45(16) 2_755
C8 C9 C10 N3 1.2(3) .
C8 N2 C11 O5 0.1(3) .
C8 N2 C11 C2 -178.28(18) .
C1 C2 C11 O5 -172.5(2) .
C3 C2 C11 O5 4.2(3) .
C1 C2 C11 N2 6.0(3) .
C3 C2 C11 N2 -177.32(18) .
Zn1 O1 C12 O2 0.3(3) .
Zn1 O1 C12 C13 179.37(13) .
O2 C12 C13 C14 -132.9(2) .
O1 C12 C13 C14 47.9(2) .
C12 C13 C14 C15 -67.0(2) .
Zn1 O4 C15 O3 10.0(3) 4_666
Zn1 O4 C15 C14 -166.61(13) 4_666
C13 C14 C15 O3 132.6(2) .
C13 C14 C15 O4 -50.7(3) .
